data_4333606
loop_
_publ_author_name
'Hideki Sugimoto'
'Kenji Ashikari'
'Shinobu Itoh'

_publ_contact_author_fax +81-6-6879-7936
_publ_contact_author_name 'Hideki Sugimoto'
_publ_section_title
;
 C-H Bond Activation of the Methyl Group of the Supporting Ligand in an
 Osmium(III) Complex upon Reaction with H2O2: Formation of an
 Organometallic Osmium(IV) Complex
;
_journal_name_full 'Inorganic Chemistry'
_journal_page_first 543
_journal_page_last 545
_journal_paper_doi 10.1021/ic302169k
_journal_volume 52
_journal_year 2013
_chemical_formula_moiety 'C30 H30 F6 N4 O4 Os P'
_chemical_formula_sum 'C30 H30 F6 N4 O4 Os P'
_chemical_formula_weight 845.76
_space_group_IT_number 14
_symmetry_cell_setting monoclinic
_symmetry_Int_Tables_number 14
_symmetry_space_group_name_Hall '-P 2yn'
_symmetry_space_group_name_H-M 'P 1 21/n 1'
_atom_sites_solution_hydrogens geom
_atom_sites_solution_primary direct
_atom_sites_solution_secondary difmap
_cell_angle_alpha 90.0000
_cell_angle_beta 106.3635(7)
_cell_angle_gamma 90.0000
_cell_formula_units_Z 4
_cell_length_a 15.1772(4)
_cell_length_b 13.1282(3)
_cell_length_c 16.2757(5)
_cell_measurement_reflns_used 24966
_cell_measurement_temperature 108
_cell_measurement_theta_max 27.46
_cell_measurement_theta_min 3.02
_cell_volume 3111.56(15)
_computing_cell_refinement 'RAPID AUTO'
_computing_data_collection 'RAPID AUTO (Rigaku, ????)'
_computing_data_reduction 'RAPID AUTO'
_computing_molecular_graphics 'CrystalStructure 4.0'
_computing_publication_material 'CrystalStructure 4.0 (Rigaku, 2010)'
_computing_structure_refinement 'CRYSTALS (Carruthers, et al., 1999)'
_computing_structure_solution 'Il Milione (Burla, et al., 2007)'
_diffrn_ambient_temperature 108
_diffrn_detector_area_resol_mean 10.000
_diffrn_measured_fraction_theta_full 0.996
_diffrn_measured_fraction_theta_max 0.996
_diffrn_measurement_device_type 'Rigaku R-AXIS RAPID'
_diffrn_measurement_method \w
_diffrn_radiation_type 'Mo K\a'
_diffrn_radiation_wavelength 0.71075
_diffrn_reflns_av_R_equivalents 0.0387
_diffrn_reflns_limit_h_max 19
_diffrn_reflns_limit_h_min -19
_diffrn_reflns_limit_k_max 15
_diffrn_reflns_limit_k_min -17
_diffrn_reflns_limit_l_max 21
_diffrn_reflns_limit_l_min -21
_diffrn_reflns_number 29543
_diffrn_reflns_theta_full 27.46
_diffrn_reflns_theta_max 27.46
_diffrn_standards_number 0
_exptl_absorpt_coefficient_mu 4.226
_exptl_absorpt_correction_T_max 0.919
_exptl_absorpt_correction_T_min 0.489
_exptl_absorpt_correction_type multi-scan
_exptl_absorpt_process_details 'ABSCOR (Rigaku, 1995)'
_exptl_crystal_colour yellow
_exptl_crystal_density_diffrn 1.805
_exptl_crystal_description Plate
_exptl_crystal_F_000 1660.00
_exptl_crystal_size_max 0.340
_exptl_crystal_size_mid 0.100
_exptl_crystal_size_min 0.020
_refine_diff_density_max 1.760
_refine_diff_density_min -1.110
_refine_ls_extinction_method none
_refine_ls_goodness_of_fit_ref 1.241
_refine_ls_hydrogen_treatment constr
_refine_ls_number_parameters 445
_refine_ls_number_reflns 7088
_refine_ls_R_factor_gt 0.0379
_refine_ls_shift/su_max 0.000
_refine_ls_structure_factor_coef Fsqd
_refine_ls_weighting_details 'w = 1/[0.0010Fo^2^ + 1.0000\s(Fo^2^)]/(4Fo^2^)'
_refine_ls_weighting_scheme calc
_refine_ls_wR_factor_ref 0.1133
_reflns_number_gt 6164
_reflns_number_total 7088
_reflns_threshold_expression F^2^>2.0\s(F^2^)
_cod_data_source_file ic302169k_si_003_3.cif
_cod_data_source_block 2
_cod_original_cell_volume 3111.55(13)
_cod_database_code 4333606

loop_
_symmetry_equiv_pos_site_id
_symmetry_equiv_pos_as_xyz
1 +X,+Y,+Z
2 1/2-X,1/2+Y,1/2-Z
3 -X,-Y,-Z
4 1/2+X,1/2-Y,1/2+Z

loop_
_atom_site_label
_atom_site_type_symbol
_atom_site_fract_x
_atom_site_fract_y
_atom_site_fract_z
_atom_site_U_iso_or_equiv
_atom_site_adp_type
_atom_site_occupancy
_atom_site_symmetry_multiplicity
_atom_site_calc_flag
_atom_site_refinement_flags
Os1 Os 0.779980(10) 0.173510(10) 0.090790(10) 0.03873(7) Uani 1.0 4 d .
P1 P 0.91032(10) -0.33802(8) 0.12306(9) 0.0428(4) Uani 1.0 4 d .
F1 F 0.81409(19) -0.3970(2) 0.09439(18) 0.0530(9) Uani 1.0 4 d .
F2 F 1.0080(3) -0.2809(3) 0.1518(3) 0.0649(10) Uani 1.0 4 d .
F3 F 0.94273(19) -0.4132(2) 0.20268(17) 0.0480(8) Uani 1.0 4 d .
F4 F 0.95099(19) -0.41463(19) 0.06544(17) 0.0476(8) Uani 1.0 4 d .
F5 F 0.8777(3) -0.2633(3) 0.0425(3) 0.0766(12) Uani 1.0 4 d .
F6 F 0.8709(3) -0.2618(2) 0.1809(3) 0.0693(11) Uani 1.0 4 d .
O1 O 0.7226(3) 0.1407(3) -0.0363(3) 0.0552(11) Uani 1.0 4 d .
O2 O 0.7489(3) -0.0262(3) -0.0373(3) 0.0673(13) Uani 1.0 4 d .
O3 O 0.6504(2) 0.2292(3) 0.0833(3) 0.0484(10) Uani 1.0 4 d .
O4 O 0.6901(3) 0.3792(3) 0.1440(3) 0.0578(11) Uani 1.0 4 d .
N1 N 0.8572(3) 0.2939(3) 0.0573(3) 0.0496(12) Uani 1.0 4 d .
N2 N 0.8978(3) 0.1006(3) 0.0988(3) 0.0372(10) Uani 1.0 4 d .
N3 N 0.7604(3) 0.0458(3) 0.1636(3) 0.0484(12) Uani 1.0 4 d .
N4 N 0.8459(3) 0.2220(3) 0.2089(3) 0.0386(10) Uani 1.0 4 d .
C1 C 0.8009(6) 0.3638(5) -0.0102(5) 0.077(2) Uani 1.0 4 d .
C2 C 0.9303(4) 0.2449(4) 0.0237(4) 0.0531(15) Uani 1.0 4 d .
C3 C 0.9633(4) 0.1472(4) 0.0726(4) 0.0452(13) Uani 1.0 4 d .
C4 C 1.0491(4) 0.1041(4) 0.0857(4) 0.0588(17) Uani 1.0 4 d .
C5 C 1.0660(4) 0.0137(4) 0.1308(5) 0.0637(17) Uani 1.0 4 d .
C6 C 0.9994(4) -0.0329(4) 0.1605(4) 0.0566(16) Uani 1.0 4 d .
C7 C 0.9138(4) 0.0125(4) 0.1427(3) 0.0440(13) Uani 1.0 4 d .
C8 C 0.8306(4) -0.0329(4) 0.1637(4) 0.0476(13) Uani 1.0 4 d .
C9 C 0.6684(5) -0.0041(6) 0.1315(6) 0.088(3) Uani 1.0 4 d .
C10 C 0.7687(4) 0.0865(4) 0.2529(4) 0.0542(16) Uani 1.0 4 d .
C11 C 0.8422(4) 0.1660(4) 0.2773(4) 0.0492(15) Uani 1.0 4 d .
C12 C 0.8991(6) 0.1850(5) 0.3571(4) 0.069(2) Uani 1.0 4 d .
C13 C 0.9639(5) 0.2611(6) 0.3666(4) 0.077(2) Uani 1.0 4 d .
C14 C 0.9693(4) 0.3169(5) 0.2979(5) 0.0626(18) Uani 1.0 4 d .
C15 C 0.9083(4) 0.2977(4) 0.2177(4) 0.0450(13) Uani 1.0 4 d .
C16 C 0.9001(4) 0.3566(4) 0.1376(4) 0.0503(14) Uani 1.0 4 d .
C17 C 0.7236(3) 0.0578(4) -0.0704(4) 0.0539(15) Uani 1.0 4 d .
C18 C 0.6979(4) 0.0620(5) -0.1696(4) 0.0578(16) Uani 1.0 4 d .
C19 C 0.7009(5) 0.1551(6) -0.2106(5) 0.073(2) Uani 1.0 4 d .
C20 C 0.6762(5) 0.1581(6) -0.2990(5) 0.074(3) Uani 1.0 4 d .
C21 C 0.6487(5) 0.0708(8) -0.3466(5) 0.091(3) Uani 1.0 4 d .
C22 C 0.6460(5) -0.0196(7) -0.3052(5) 0.081(3) Uani 1.0 4 d .
C23 C 0.6707(4) -0.0257(6) -0.2177(5) 0.0695(19) Uani 1.0 4 d .
C24 C 0.6332(4) 0.3141(3) 0.1120(3) 0.0411(12) Uani 1.0 4 d .
C25 C 0.5320(4) 0.3314(4) 0.1020(4) 0.0520(15) Uani 1.0 4 d .
C26 C 0.4700(4) 0.2516(6) 0.0889(4) 0.0650(18) Uani 1.0 4 d .
C27 C 0.3771(4) 0.2708(8) 0.0766(5) 0.089(3) Uani 1.0 4 d .
C28 C 0.3475(5) 0.3699(9) 0.0783(5) 0.096(3) Uani 1.0 4 d .
C29 C 0.4078(6) 0.4497(8) 0.0937(6) 0.103(3) Uani 1.0 4 d .
C30 C 0.5006(5) 0.4305(6) 0.1052(5) 0.078(2) Uani 1.0 4 d .
H1 H 0.7709 0.3259 -0.0608 0.0935 Uiso 1.0 4 calc R
H2 H 0.7556 0.3974 0.0111 0.0934 Uiso 1.0 4 calc R
H3 H 0.8408 0.4136 -0.0239 0.0937 Uiso 1.0 4 calc R
H4 H 0.9052 0.2296 -0.0367 0.0709 Uiso 1.0 4 calc R
H5 H 0.9814 0.2918 0.0314 0.0710 Uiso 1.0 4 calc R
H6 H 1.0939 0.1349 0.0652 0.0772 Uiso 1.0 4 calc R
H7 H 1.1238 -0.0162 0.1418 0.0789 Uiso 1.0 4 calc R
H8 H 1.0114 -0.0935 0.1911 0.0707 Uiso 1.0 4 calc R
H9 H 0.8498 -0.0638 0.2201 0.0593 Uiso 1.0 4 calc R
H10 H 0.8029 -0.0844 0.1215 0.0593 Uiso 1.0 4 calc R
H11 H 0.6210 0.0429 0.1346 0.1118 Uiso 1.0 4 calc R
H12 H 0.6591 -0.0251 0.0732 0.1119 Uiso 1.0 4 calc R
H13 H 0.6661 -0.0627 0.1662 0.1119 Uiso 1.0 4 calc R
H14 H 0.7113 0.1172 0.2552 0.0715 Uiso 1.0 4 calc R
H15 H 0.7848 0.0319 0.2947 0.0714 Uiso 1.0 4 calc R
H16 H 0.8952 0.1471 0.4043 0.0842 Uiso 1.0 4 calc R
H17 H 1.0044 0.2741 0.4202 0.0903 Uiso 1.0 4 calc R
H18 H 1.0132 0.3679 0.3037 0.0754 Uiso 1.0 4 calc R
H19 H 0.9611 0.3784 0.1372 0.0648 Uiso 1.0 4 calc R
H20 H 0.8623 0.4159 0.1387 0.0650 Uiso 1.0 4 calc R
H21 H 0.7198 0.2137 -0.1783 0.0864 Uiso 1.0 4 calc R
H22 H 0.6772 0.2192 -0.3277 0.0885 Uiso 1.0 4 calc R
H23 H 0.6325 0.0725 -0.4061 0.1082 Uiso 1.0 4 calc R
H24 H 0.6273 -0.0782 -0.3375 0.0986 Uiso 1.0 4 calc R
H25 H 0.6699 -0.0876 -0.1902 0.0849 Uiso 1.0 4 calc R
H26 H 0.4909 0.1853 0.0871 0.0797 Uiso 1.0 4 calc R
H27 H 0.3361 0.2166 0.0688 0.1080 Uiso 1.0 4 calc R
H28 H 0.2850 0.3821 0.0680 0.1143 Uiso 1.0 4 calc R
H29 H 0.3862 0.5154 0.0968 0.1175 Uiso 1.0 4 calc R
H30 H 0.5423 0.4842 0.1148 0.0898 Uiso 1.0 4 calc R

loop_
_atom_site_aniso_label
_atom_site_aniso_U_11
_atom_site_aniso_U_22
_atom_site_aniso_U_33
_atom_site_aniso_U_12
_atom_site_aniso_U_13
_atom_site_aniso_U_23
Os1 0.04285(13) 0.03981(13) 0.04050(13) 0.00647(7) 0.02313(9) -0.00064(6)
P1 0.0569(7) 0.0281(6) 0.0540(8) -0.0011(5) 0.0329(6) 0.0043(5)
F1 0.0505(15) 0.0589(17) 0.0545(18) 0.0014(14) 0.0226(13) 0.0118(13)
F2 0.077(2) 0.0454(16) 0.085(3) -0.0208(16) 0.0444(18) -0.0131(15)
F3 0.0594(16) 0.0459(14) 0.0439(15) -0.0010(13) 0.0234(13) 0.0056(12)
F4 0.0620(16) 0.0427(14) 0.0474(16) 0.0002(12) 0.0308(13) -0.0003(11)
F5 0.085(3) 0.066(2) 0.096(3) 0.0217(18) 0.053(2) 0.0470(19)
F6 0.097(3) 0.0294(13) 0.107(3) 0.0003(15) 0.071(3) -0.0065(15)
O1 0.065(3) 0.061(2) 0.047(2) 0.0148(19) 0.0267(18) 0.0034(18)
O2 0.081(3) 0.058(3) 0.065(3) 0.000(2) 0.024(3) -0.0114(19)
O3 0.0467(17) 0.0506(19) 0.054(2) -0.0021(15) 0.0233(16) -0.0123(15)
O4 0.053(2) 0.045(2) 0.074(3) 0.0081(17) 0.0153(18) -0.0079(18)
N1 0.073(3) 0.0363(19) 0.051(3) 0.010(2) 0.037(3) 0.0097(18)
N2 0.050(2) 0.0273(16) 0.044(2) -0.0008(15) 0.0282(17) -0.0063(14)
N3 0.051(3) 0.042(2) 0.065(3) -0.0069(18) 0.038(2) -0.0019(18)
N4 0.0450(19) 0.0339(18) 0.046(2) 0.0066(16) 0.0286(17) -0.0038(15)
C1 0.106(6) 0.059(4) 0.068(4) 0.024(4) 0.028(4) 0.019(4)
C2 0.072(4) 0.042(3) 0.064(4) 0.001(3) 0.049(3) 0.003(3)
C3 0.053(3) 0.038(2) 0.057(3) -0.004(2) 0.036(3) -0.007(2)
C4 0.057(3) 0.057(3) 0.078(4) -0.001(3) 0.046(3) -0.011(3)
C5 0.048(3) 0.053(3) 0.096(5) 0.011(3) 0.031(3) -0.008(3)
C6 0.059(3) 0.042(3) 0.075(4) 0.006(3) 0.031(3) 0.002(3)
C7 0.052(3) 0.036(3) 0.051(3) 0.002(2) 0.026(3) -0.0034(19)
C8 0.058(3) 0.031(2) 0.060(3) -0.001(2) 0.026(3) 0.006(2)
C9 0.068(4) 0.074(5) 0.138(7) -0.024(4) 0.055(5) -0.035(5)
C10 0.073(4) 0.049(3) 0.057(4) 0.006(3) 0.045(3) 0.006(3)
C11 0.072(4) 0.045(3) 0.042(3) 0.013(3) 0.033(3) 0.0045(19)
C12 0.095(5) 0.068(4) 0.048(4) 0.005(4) 0.027(4) 0.000(3)
C13 0.088(5) 0.092(5) 0.046(4) 0.024(4) 0.008(3) -0.010(3)
C14 0.051(3) 0.063(4) 0.074(5) 0.002(3) 0.019(3) -0.028(3)
C15 0.051(3) 0.036(3) 0.057(3) 0.001(2) 0.029(3) -0.006(2)
C16 0.065(3) 0.029(2) 0.068(4) 0.001(3) 0.038(3) -0.004(2)
C17 0.038(3) 0.042(3) 0.072(4) -0.008(2) -0.000(3) 0.006(3)
C18 0.043(3) 0.072(4) 0.061(4) 0.002(3) 0.018(3) -0.011(3)
C19 0.073(4) 0.089(5) 0.054(4) 0.030(4) 0.011(3) 0.005(3)
C20 0.073(4) 0.099(6) 0.049(4) 0.014(4) 0.016(3) 0.000(3)
C21 0.059(4) 0.164(8) 0.048(4) 0.003(5) 0.009(3) -0.017(5)
C22 0.068(4) 0.113(6) 0.066(5) -0.012(4) 0.025(4) -0.017(4)
C23 0.055(3) 0.082(4) 0.075(5) -0.012(3) 0.024(3) -0.025(4)
C24 0.057(3) 0.030(2) 0.038(3) 0.008(2) 0.016(2) -0.0006(17)
C25 0.051(3) 0.068(4) 0.036(3) 0.013(3) 0.011(3) -0.003(2)
C26 0.047(3) 0.088(5) 0.064(4) 0.002(3) 0.023(3) 0.017(3)
C27 0.047(4) 0.146(8) 0.076(5) 0.011(5) 0.024(4) 0.031(5)
C28 0.051(4) 0.180(9) 0.055(4) 0.041(5) 0.013(3) 0.015(5)
C29 0.077(5) 0.122(7) 0.096(6) 0.058(5) 0.000(5) -0.020(5)
C30 0.066(4) 0.079(5) 0.080(5) 0.027(4) 0.004(4) -0.020(4)

loop_
_atom_type_symbol
_atom_type_description
_atom_type_scat_dispersion_real
_atom_type_scat_dispersion_imag
_atom_type_scat_source
C C 0.003 0.002
;
International Tables for Crystallography
(1992, Vol. C, Tables 4.2.6.8 and 6.1.1.4)
;
H H 0.000 0.000
;
International Tables for Crystallography
(1992, Vol. C, Table 6.1.1.4)
;
O O 0.011 0.006
;
International Tables for Crystallography
(1992, Vol. C, Tables 4.2.6.8 and 6.1.1.4)
;
N N 0.006 0.003
;
International Tables for Crystallography
(1992, Vol. C, Tables 4.2.6.8 and 6.1.1.4)
;
Os Os -1.216 7.603
;
International Tables for Crystallography
(1992, Vol. C, Tables 4.2.6.8 and 6.1.1.4)
;
P P 0.102 0.094
;
International Tables for Crystallography
(1992, Vol. C, Tables 4.2.6.8 and 6.1.1.4)
;
F F 0.017 0.010
;
International Tables for Crystallography
(1992, Vol. C, Tables 4.2.6.8 and 6.1.1.4)
;

loop_
_geom_angle_atom_site_label_1
_geom_angle_atom_site_label_2
_geom_angle_atom_site_label_3
_geom_angle
_geom_angle_publ_flag
O1 Os1 O3 83.60(15) yes
O1 Os1 N1 90.34(16) yes
O1 Os1 N2 94.77(16) yes
O1 Os1 N3 108.12(16) yes
O1 Os1 N4 171.57(16) yes
O3 Os1 N1 107.77(16) yes
O3 Os1 N2 172.09(14) yes
O3 Os1 N3 91.83(15) yes
O3 Os1 N4 98.84(15) yes
N1 Os1 N2 79.94(16) yes
N1 Os1 N3 154.65(15) yes
N1 Os1 N4 81.23(16) yes
N2 Os1 N3 81.30(16) yes
N2 Os1 N4 83.89(15) yes
N3 Os1 N4 79.95(15) yes
F1 P1 F2 178.87(18) yes
F1 P1 F3 89.12(16) yes
F1 P1 F4 89.78(16) yes
F1 P1 F5 90.64(17) yes
F1 P1 F6 90.68(19) yes
F2 P1 F3 90.27(17) yes
F2 P1 F4 89.27(18) yes
F2 P1 F5 89.96(18) yes
F2 P1 F6 90.26(19) yes
F3 P1 F4 90.31(16) yes
F3 P1 F5 179.49(19) yes
F3 P1 F6 89.45(18) yes
F4 P1 F5 89.24(19) yes
F4 P1 F6 179.48(18) yes
F5 P1 F6 91.0(2) yes
Os1 O1 C17 126.1(4) yes
Os1 O3 C24 125.6(3) yes
Os1 N1 C1 113.6(4) yes
Os1 N1 C2 106.8(3) yes
Os1 N1 C16 108.3(4) yes
C1 N1 C2 108.6(5) yes
C1 N1 C16 108.4(4) yes
C2 N1 C16 111.1(4) yes
Os1 N2 C3 119.5(3) yes
Os1 N2 C7 118.0(4) yes
C3 N2 C7 121.7(4) yes
Os1 N3 C8 109.7(4) yes
Os1 N3 C9 114.5(4) yes
Os1 N3 C10 105.7(3) yes
C8 N3 C9 107.1(4) yes
C8 N3 C10 112.2(4) yes
C9 N3 C10 107.8(5) yes
Os1 N4 C11 119.5(3) yes
Os1 N4 C15 118.7(4) yes
C11 N4 C15 120.3(4) yes
N1 C2 C3 109.7(5) yes
N2 C3 C2 113.0(5) yes
N2 C3 C4 121.2(5) yes
C2 C3 C4 125.8(6) yes
C3 C4 C5 117.5(6) yes
C4 C5 C6 121.4(6) yes
C5 C6 C7 118.3(5) yes
N2 C7 C6 119.9(5) yes
N2 C7 C8 114.8(4) yes
C6 C7 C8 125.1(5) yes
N3 C8 C7 111.6(4) yes
N3 C10 C11 110.6(5) yes
N4 C11 C10 111.3(4) yes
N4 C11 C12 121.6(5) yes
C10 C11 C12 127.1(6) yes
C11 C12 C13 118.6(6) yes
C12 C13 C14 120.3(6) yes
C13 C14 C15 119.6(6) yes
N4 C15 C14 119.5(5) yes
N4 C15 C16 113.9(4) yes
C14 C15 C16 126.5(5) yes
N1 C16 C15 112.3(4) yes
O1 C17 O2 129.4(6) yes
O1 C17 C18 114.2(5) yes
O2 C17 C18 116.1(5) yes
C17 C18 C19 119.6(6) yes
C17 C18 C23 120.4(6) yes
C19 C18 C23 120.0(6) yes
C18 C19 C20 119.1(7) yes
C19 C20 C21 120.7(7) yes
C20 C21 C22 119.3(7) yes
C21 C22 C23 121.6(8) yes
C18 C23 C22 119.3(7) yes
O3 C24 O4 125.4(5) yes
O3 C24 C25 113.6(4) yes
O4 C24 C25 120.9(5) yes
C24 C25 C26 121.9(5) yes
C24 C25 C30 118.9(5) yes
C26 C25 C30 119.3(6) yes
C25 C26 C27 120.2(7) yes
C26 C27 C28 119.4(8) yes
C27 C28 C29 121.4(7) yes
C28 C29 C30 119.1(9) yes
C25 C30 C29 120.5(7) yes
N1 C1 H1 110.283 no
N1 C1 H2 109.592 no
N1 C1 H3 108.617 no
H1 C1 H2 109.448 no
H1 C1 H3 109.445 no
H2 C1 H3 109.438 no
N1 C2 H4 109.693 no
N1 C2 H5 108.854 no
C3 C2 H4 109.505 no
C3 C2 H5 109.615 no
H4 C2 H5 109.499 no
C3 C4 H6 121.332 no
C5 C4 H6 121.216 no
C4 C5 H7 119.308 no
C6 C5 H7 119.273 no
C5 C6 H8 120.962 no
C7 C6 H8 120.768 no
N3 C8 H9 108.387 no
N3 C8 H10 108.478 no
C7 C8 H9 109.256 no
C7 C8 H10 109.606 no
H9 C8 H10 109.489 no
N3 C9 H11 109.796 no
N3 C9 H12 109.438 no
N3 C9 H13 109.266 no
H11 C9 H12 109.439 no
H11 C9 H13 109.440 no
H12 C9 H13 109.447 no
N3 C10 H14 110.419 no
N3 C10 H15 110.336 no
C11 C10 H14 108.084 no
C11 C10 H15 107.888 no
H14 C10 H15 109.431 no
C11 C12 H16 121.142 no
C13 C12 H16 120.263 no
C12 C13 H17 120.050 no
C14 C13 H17 119.622 no
C13 C14 H18 120.800 no
C15 C14 H18 119.553 no
N1 C16 H19 109.312 no
N1 C16 H20 109.635 no
C15 C16 H19 108.328 no
C15 C16 H20 107.744 no
H19 C16 H20 109.473 no
C18 C19 H21 119.982 no
C20 C19 H21 120.952 no
C19 C20 H22 120.606 no
C21 C20 H22 118.676 no
C20 C21 H23 120.855 no
C22 C21 H23 119.855 no
C21 C22 H24 119.068 no
C23 C22 H24 119.297 no
C18 C23 H25 119.715 no
C22 C23 H25 120.987 no
C25 C26 H26 119.346 no
C27 C26 H26 120.422 no
C26 C27 H27 119.643 no
C28 C27 H27 120.947 no
C27 C28 H28 118.695 no
C29 C28 H28 119.861 no
C28 C29 H29 119.556 no
C30 C29 H29 121.314 no
C25 C30 H30 119.411 no
C29 C30 H30 120.056 no

loop_
_geom_bond_atom_site_label_1
_geom_bond_atom_site_label_2
_geom_bond_distance
_geom_bond_publ_flag
Os1 O1 2.051(4) yes
Os1 O3 2.069(4) yes
Os1 N1 2.128(5) yes
Os1 N2 2.000(4) yes
Os1 N3 2.122(5) yes
Os1 N4 2.005(4) yes
P1 F1 1.602(3) yes
P1 F2 1.609(4) yes
P1 F3 1.593(3) yes
P1 F4 1.612(4) yes
P1 F5 1.600(4) yes
P1 F6 1.601(4) yes
O1 C17 1.224(7) yes
O2 C17 1.241(7) yes
O3 C24 1.264(6) yes
O4 C24 1.222(6) yes
N1 C1 1.500(8) yes
N1 C2 1.512(8) yes
N1 C16 1.526(7) yes
N2 C3 1.335(7) yes
N2 C7 1.345(6) yes
N3 C8 1.484(7) yes
N3 C9 1.498(8) yes
N3 C10 1.520(7) yes
N4 C11 1.348(7) yes
N4 C15 1.352(6) yes
C2 C3 1.518(7) yes
C3 C4 1.380(8) yes
C4 C5 1.381(8) yes
C5 C6 1.381(9) yes
C6 C7 1.384(8) yes
C7 C8 1.520(8) yes
C10 C11 1.498(8) yes
C11 C12 1.366(8) yes
C12 C13 1.379(10) yes
C13 C14 1.359(10) yes
C14 C15 1.394(8) yes
C15 C16 1.491(8) yes
C17 C18 1.551(9) yes
C18 C19 1.399(10) yes
C18 C23 1.387(9) yes
C19 C20 1.383(10) yes
C20 C21 1.381(12) yes
C21 C22 1.370(13) yes
C22 C23 1.370(10) yes
C24 C25 1.516(8) yes
C25 C26 1.384(9) yes
C25 C30 1.392(9) yes
C26 C27 1.389(9) yes
C27 C28 1.379(15) yes
C28 C29 1.367(14) yes
C29 C30 1.391(11) yes
C1 H1 0.960 no
C1 H2 0.960 no
C1 H3 0.960 no
C2 H4 0.970 no
C2 H5 0.970 no
C4 H6 0.930 no
C5 H7 0.930 no
C6 H8 0.930 no
C8 H9 0.970 no
C8 H10 0.970 no
C9 H11 0.960 no
C9 H12 0.960 no
C9 H13 0.960 no
C10 H14 0.970 no
C10 H15 0.970 no
C12 H16 0.930 no
C13 H17 0.930 no
C14 H18 0.930 no
C16 H19 0.970 no
C16 H20 0.970 no
C19 H21 0.930 no
C20 H22 0.930 no
C21 H23 0.930 no
C22 H24 0.930 no
C23 H25 0.930 no
C26 H26 0.930 no
C27 H27 0.930 no
C28 H28 0.930 no
C29 H29 0.930 no
C30 H30 0.930 no

loop_
_geom_contact_atom_site_label_1
_geom_contact_atom_site_label_2
_geom_contact_distance
_geom_contact_publ_flag
_geom_contact_site_symmetry_2
Os1 O2 3.300(4) no .
Os1 O4 3.251(4) no .
O1 C1 3.144(8) no .
O1 C2 3.321(7) no .
O1 C3 3.583(6) no .
O1 C19 2.769(8) no .
O1 C23 3.578(8) no .
O2 N2 3.157(5) no .
O2 N3 3.361(7) no .
O2 C7 3.312(6) no .
O2 C8 3.156(7) no .
O2 C9 3.319(11) no .
O2 C23 2.840(8) no .
O3 C1 3.551(9) no .
O3 C9 3.155(8) no .
O3 C10 3.401(6) no .
O3 C26 2.781(7) no .
O3 C30 3.569(8) no .
O4 N1 3.420(7) no .
O4 N4 3.093(5) no .
O4 C1 3.398(10) no .
O4 C15 3.363(6) no .
O4 C16 3.232(8) no .
O4 C30 2.846(8) no .
N2 C5 2.710(7) no .
N2 C10 3.597(8) no .
N2 C11 3.356(8) no .
N2 C15 3.208(6) no .
N2 C16 3.418(6) no .
N2 C17 3.285(6) no .
N4 C3 3.359(8) no .
N4 C7 3.226(6) no .
N4 C8 3.420(6) no .
N4 C13 2.733(7) no .
N4 C24 3.392(6) no .
C2 C15 3.341(9) no .
C3 C6 2.738(7) no .
C3 C15 3.360(8) no .
C3 C16 3.189(8) no .
C4 C7 2.757(9) no .
C7 C10 3.352(9) no .
C7 C11 3.373(8) no .
C8 C11 3.175(7) no .
C11 C14 2.720(8) no .
C12 C15 2.746(9) no .
C18 C21 2.768(9) no .
C19 C22 2.757(11) no .
C20 C23 2.765(10) no .
C25 C28 2.763(10) no .
C26 C29 2.775(12) no .
C27 C30 2.763(11) no .
F1 C1 3.551(8) no 1_545
F1 C10 3.092(7) no 2_645
F1 C16 3.485(6) no 1_545
F1 C28 3.187(7) no 3_655
F2 C2 3.280(8) no 3_755
F2 C6 3.263(6) no .
F2 C22 3.304(9) no 4_545
F3 C10 3.482(7) no 2_645
F3 C16 3.207(6) no 1_545
F3 C22 3.246(8) no 4_545
F3 C23 3.431(6) no 4_545
F4 C2 3.433(7) no 3_755
F4 C16 3.392(6) no 1_545
F4 C21 3.460(7) no 2_644
F4 C21 3.583(8) no 4_545
F4 C22 3.229(7) no 4_545
F5 C2 3.388(8) no 3_755
F5 C4 3.356(8) no 3_755
F6 C8 3.063(5) no .
F6 C10 3.301(7) no 2_645
F6 C24 3.533(7) no 2_645
O2 C4 3.525(8) no 3_755
O2 C5 3.555(9) no 3_755
O4 C8 3.432(8) no 2_655
O4 C10 3.165(6) no 2_655
C1 F1 3.551(8) no 1_565
C2 F2 3.280(8) no 3_755
C2 F4 3.433(7) no 3_755
C2 F5 3.388(8) no 3_755
C4 F5 3.356(8) no 3_755
C4 O2 3.525(8) no 3_755
C5 O2 3.555(9) no 3_755
C5 C18 3.598(8) no 3_755
C6 F2 3.263(6) no .
C8 F6 3.063(5) no .
C8 O4 3.432(8) no 2_645
C9 C14 3.544(11) no 2_645
C10 F1 3.092(7) no 2_655
C10 F3 3.482(7) no 2_655
C10 F6 3.301(7) no 2_655
C10 O4 3.165(6) no 2_645
C13 C26 3.596(10) no 4_555
C14 C9 3.544(11) no 2_655
C14 C19 3.575(10) no 4_555
C16 F1 3.485(6) no 1_565
C16 F3 3.207(6) no 1_565
C16 F4 3.392(6) no 1_565
C18 C5 3.598(8) no 3_755
C19 C14 3.575(10) no 4_454
C21 F4 3.460(7) no 2_654
C21 F4 3.583(8) no 4_444
C22 F2 3.304(9) no 4_444
C22 F3 3.246(8) no 4_444
C22 F4 3.229(7) no 4_444
C23 F3 3.431(6) no 4_444
C24 F6 3.533(7) no 2_655
C26 C13 3.596(10) no 4_454
C28 F1 3.187(7) no 3_655
Os1 H1 3.1492 no .
Os1 H2 3.1925 no .
Os1 H4 3.2694 no .
Os1 H10 3.4255 no .
Os1 H11 3.1996 no .
Os1 H12 3.1537 no .
Os1 H14 3.2192 no .
Os1 H20 3.4275 no .
O1 H1 2.6022 no .
O1 H2 3.4621 no .
O1 H4 3.0094 no .
O1 H12 3.1312 no .
O1 H21 2.4918 no .
O2 H10 2.5969 no .
O2 H12 2.5438 no .
O2 H25 2.5685 no .
O3 H1 3.5874 no .
O3 H2 3.1407 no .
O3 H11 2.6622 no .
O3 H12 3.3470 no .
O3 H14 3.0633 no .
O3 H26 2.5068 no .
O4 H2 2.6339 no .
O4 H20 2.6831 no .
O4 H30 2.5609 no .
N2 H4 2.8089 no .
N2 H5 3.1464 no .
N2 H6 3.2057 no .
N2 H8 3.2042 no .
N2 H9 3.1459 no .
N2 H10 2.8997 no .
N4 H14 2.7391 no .
N4 H15 3.1251 no .
N4 H16 3.2087 no .
N4 H18 3.2076 no .
N4 H19 3.1277 no .
N4 H20 2.8308 no .
C1 H4 2.4866 no .
C1 H5 2.7944 no .
C1 H19 2.9013 no .
C1 H20 2.4362 no .
C1 H21 3.3144 no .
C2 H1 2.6462 no .
C2 H2 3.2829 no .
C2 H3 2.5995 no .
C2 H6 2.7857 no .
C2 H19 2.4938 no .
C2 H20 3.2705 no .
C3 H7 3.2029 no .
C3 H19 3.2155 no .
C4 H4 2.9997 no .
C4 H5 2.7201 no .
C4 H8 3.2493 no .
C6 H6 3.2508 no .
C6 H9 2.7396 no .
C6 H10 2.9470 no .
C7 H7 3.2135 no .
C7 H15 3.5701 no .
C8 H8 2.7704 no .
C8 H11 3.2379 no .
C8 H12 2.6060 no .
C8 H13 2.5383 no .
C8 H14 3.3012 no .
C8 H15 2.5667 no .
C9 H9 2.8343 no .
C9 H10 2.3433 no .
C9 H14 2.5045 no .
C9 H15 2.7847 no .
C9 H26 3.5870 no .
C10 H9 2.4616 no .
C10 H10 3.2401 no .
C10 H11 2.5743 no .
C10 H12 3.2750 no .
C10 H13 2.6477 no .
C10 H16 2.7794 no .
C11 H9 3.1678 no .
C11 H17 3.2031 no .
C12 H14 3.0017 no .
C12 H15 2.6626 no .
C12 H18 3.2202 no .
C14 H16 3.2141 no .
C14 H19 2.7058 no .
C14 H20 2.9448 no .
C15 H5 3.5111 no .
C15 H17 3.2208 no .
C16 H1 3.2971 no .
C16 H2 2.6066 no .
C16 H3 2.6350 no .
C16 H4 3.3112 no .
C16 H5 2.5364 no .
C16 H18 2.7676 no .
C17 H1 3.5863 no .
C17 H4 3.4837 no .
C17 H10 3.5463 no .
C17 H12 2.9820 no .
C17 H21 2.6863 no .
C17 H25 2.6855 no .
C18 H22 3.2442 no .
C18 H24 3.2175 no .
C19 H1 3.2618 no .
C19 H23 3.2436 no .
C19 H25 3.2511 no .
C20 H24 3.2104 no .
C21 H21 3.2440 no .
C21 H25 3.2324 no .
C22 H22 3.2064 no .
C23 H21 3.2511 no .
C23 H23 3.2254 no .
C24 H2 3.0104 no .
C24 H11 3.5896 no .
C24 H14 3.4587 no .
C24 H26 2.6832 no .
C24 H30 2.6319 no .
C25 H27 3.2399 no .
C25 H29 3.2611 no .
C26 H11 3.5146 no .
C26 H28 3.2239 no .
C26 H30 3.2318 no .
C27 H29 3.2277 no .
C28 H26 3.2331 no .
C28 H30 3.2175 no .
C29 H27 3.2342 no .
C30 H26 3.2326 no .
C30 H28 3.2195 no .
H1 H4 2.3369 no .
H1 H5 3.1555 no .
H1 H20 3.3650 no .
H1 H21 2.3649 no .
H2 H4 3.4080 no .
H2 H19 3.2241 no .
H2 H20 2.2581 no .
H3 H4 2.6366 no .
H3 H5 2.6139 no .
H3 H19 2.7784 no .
H3 H20 2.5722 no .
H4 H6 3.1337 no .
H4 H19 3.3464 no .
H4 H21 3.1016 no .
H5 H6 2.6334 no .
H5 H19 2.1567 no .
H5 H20 3.2775 no .
H6 H7 2.3185 no .
H7 H8 2.3141 no .
H8 H9 2.6546 no .
H8 H10 3.0484 no .
H9 H12 3.2324 no .
H9 H13 2.6762 no .
H9 H14 3.3261 no .
H9 H15 2.1675 no .
H10 H11 3.2848 no .
H10 H12 2.2403 no .
H10 H13 2.4024 no .
H10 H15 3.2840 no .
H11 H14 2.2724 no .
H11 H15 3.0562 no .
H11 H26 2.6702 no .
H12 H14 3.4009 no .
H13 H14 2.7536 no .
H13 H15 2.6527 no .
H14 H16 3.1655 no .
H15 H16 2.5678 no .
H16 H17 2.3140 no .
H17 H18 2.2953 no .
H18 H19 2.6037 no .
H18 H20 3.0641 no .
H21 H22 2.3345 no .
H22 H23 2.3039 no .
H23 H24 2.2853 no .
H24 H25 2.3036 no .
H26 H27 2.3206 no .
H27 H28 2.3049 no .
H28 H29 2.2888 no .
H29 H30 2.3399 no .
P1 H5 3.4231 no 3_755
P1 H8 3.5953 no .
P1 H14 3.1209 no 2_645
P1 H20 3.3368 no 1_545
P1 H24 3.3574 no 4_545
F1 H2 3.0384 no 1_545
F1 H3 3.2387 no 1_545
F1 H14 2.5903 no 2_645
F1 H15 2.8121 no 2_645
F1 H16 3.2348 no 2_645
F1 H20 2.6058 no 1_545
F1 H23 3.4069 no 2_644
F1 H28 2.6541 no 3_655
F2 H4 2.6610 no 3_755
F2 H5 3.0339 no 3_755
F2 H8 2.5387 no .
F2 H24 2.5595 no 4_545
F2 H25 3.4749 no 4_545
F3 H11 3.1186 no 2_645
F3 H14 2.6450 no 2_645
F3 H15 3.5392 no 2_645
F3 H18 3.3330 no 1_545
F3 H19 2.9771 no 1_545
F3 H20 2.6248 no 1_545
F3 H24 3.0522 no 4_545
F3 H25 3.3968 no 4_545
F3 H26 3.5287 no 2_645
F4 H3 2.9360 no 1_545
F4 H3 3.4124 no 3_755
F4 H4 3.3843 no 3_755
F4 H5 2.6548 no 3_755
F4 H19 2.9445 no 1_545
F4 H20 3.0138 no 1_545
F4 H23 2.5505 no 2_644
F4 H23 3.3733 no 4_545
F4 H24 2.6986 no 4_545
F5 H4 3.3515 no 3_755
F5 H5 2.7593 no 3_755
F5 H6 2.5550 no 3_755
F5 H8 3.4888 no .
F5 H10 3.0470 no .
F5 H22 3.3659 no 2_644
F5 H23 3.0664 no 2_644
F5 H27 3.2971 no 3_655
F5 H28 3.0428 no 3_655
F6 H8 3.0425 no .
F6 H9 2.7174 no .
F6 H10 2.6191 no .
F6 H14 2.4275 no 2_645
O1 H17 3.3757 no 4_454
O1 H18 3.4983 no 4_454
O2 H6 2.9233 no 3_755
O2 H7 2.9646 no 3_755
O2 H27 2.7935 no 3_655
O3 H17 2.9406 no 4_454
O4 H9 2.5635 no 2_655
O4 H13 3.3300 no 2_655
O4 H15 2.2235 no 2_655
N4 H13 3.5170 no 2_655
C1 H23 3.3414 no 2_654
C1 H24 3.0722 no 2_654
C1 H29 3.2103 no 3_665
C4 H22 3.0992 no 4_555
C8 H30 3.5847 no 2_645
C10 H30 3.3451 no 2_645
C11 H30 3.1809 no 2_645
C12 H13 3.4481 no 2_655
C12 H30 2.7781 no 2_645
C13 H13 2.9893 no 2_655
C13 H26 3.5653 no 4_555
C14 H11 3.5696 no 2_655
C14 H13 2.7824 no 2_655
C15 H13 3.0667 no 2_655
C17 H7 2.9211 no 3_755
C17 H18 3.4145 no 4_454
C18 H7 2.6841 no 3_755
C18 H18 2.8650 no 4_454
C19 H7 3.1591 no 3_755
C19 H18 2.9392 no 4_454
C20 H5 3.4919 no 4_454
C20 H6 3.5029 no 4_454
C20 H18 3.3716 no 4_454
C20 H19 3.1713 no 4_454
C20 H28 3.1145 no 4_554
C21 H3 2.9855 no 2_644
C21 H5 3.2870 no 4_454
C21 H19 2.8638 no 4_454
C21 H28 2.8656 no 4_554
C22 H1 3.4655 no 2_644
C22 H3 2.9765 no 2_644
C22 H19 3.2729 no 4_454
C23 H7 3.0636 no 3_755
C23 H18 3.2551 no 4_454
C23 H27 3.5082 no 3_655
C24 H9 3.1154 no 2_655
C24 H15 3.3111 no 2_655
C24 H17 3.3872 no 4_454
C25 H9 3.2510 no 2_655
C25 H16 3.3140 no 4_454
C25 H17 3.1874 no 4_454
C26 H16 3.1877 no 4_454
C26 H17 2.9562 no 4_454
C27 H16 3.0885 no 4_454
C27 H25 3.2327 no 3_655
C28 H2 3.5514 no 3_665
C28 H16 3.1229 no 4_454
C28 H22 3.5524 no 4_455
C28 H23 3.4283 no 4_455
C29 H2 3.2716 no 3_665
C29 H8 3.4160 no 2_655
C29 H16 3.2899 no 4_454
C30 H8 3.3855 no 2_655
C30 H9 3.1000 no 2_655
C30 H15 3.4708 no 2_655
C30 H16 3.2782 no 2_655
C30 H16 3.3680 no 4_454
H1 C22 3.4655 no 2_654
H1 H24 2.8562 no 2_654
H1 H29 3.0945 no 3_665
H2 F1 3.0384 no 1_565
H2 C28 3.5514 no 3_665
H2 C29 3.2716 no 3_665
H2 H23 3.5669 no 2_654
H2 H28 3.1570 no 3_665
H2 H29 2.6254 no 3_665
H3 F1 3.2387 no 1_565
H3 F4 2.9360 no 1_565
H3 F4 3.4124 no 3_755
H3 C21 2.9855 no 2_654
H3 C22 2.9765 no 2_654
H3 H23 2.4647 no 2_654
H3 H24 2.4405 no 2_654
H3 H28 3.2530 no 3_665
H3 H29 3.4415 no 3_665
H4 F2 2.6610 no 3_755
H4 F4 3.3843 no 3_755
H4 F5 3.3515 no 3_755
H4 H7 3.2471 no 3_755
H4 H8 3.5912 no 3_755
H4 H24 3.1984 no 2_654
H5 P1 3.4231 no 3_755
H5 F2 3.0339 no 3_755
H5 F4 2.6548 no 3_755
H5 F5 2.7593 no 3_755
H5 C20 3.4919 no 4_555
H5 C21 3.2870 no 4_555
H5 H22 3.2048 no 4_555
H5 H23 2.8547 no 4_555
H5 H24 3.5579 no 2_654
H6 F5 2.5550 no 3_755
H6 O2 2.9233 no 3_755
H6 C20 3.5029 no 4_555
H6 H22 2.6575 no 4_555
H7 O2 2.9646 no 3_755
H7 C17 2.9211 no 3_755
H7 C18 2.6841 no 3_755
H7 C19 3.1591 no 3_755
H7 C23 3.0636 no 3_755
H7 H4 3.2471 no 3_755
H7 H21 3.4525 no 3_755
H7 H25 3.3010 no 3_755
H8 P1 3.5953 no .
H8 F2 2.5387 no .
H8 F5 3.4888 no .
H8 F6 3.0425 no .
H8 C29 3.4160 no 2_645
H8 C30 3.3855 no 2_645
H8 H4 3.5912 no 3_755
H9 F6 2.7174 no .
H9 O4 2.5635 no 2_645
H9 C24 3.1154 no 2_645
H9 C25 3.2510 no 2_645
H9 C30 3.1000 no 2_645
H9 H30 2.7964 no 2_645
H10 F5 3.0470 no .
H10 F6 2.6191 no .
H11 F3 3.1186 no 2_655
H11 C14 3.5696 no 2_645
H11 H18 3.4038 no 2_645
H12 H27 3.4304 no 3_655
H13 O4 3.3300 no 2_645
H13 N4 3.5170 no 2_645
H13 C12 3.4481 no 2_645
H13 C13 2.9893 no 2_645
H13 C14 2.7824 no 2_645
H13 C15 3.0667 no 2_645
H13 H17 3.3488 no 2_645
H13 H18 3.0368 no 2_645
H13 H20 3.3354 no 2_645
H14 P1 3.1209 no 2_655
H14 F1 2.5903 no 2_655
H14 F3 2.6450 no 2_655
H14 F6 2.4275 no 2_655
H14 H20 3.5077 no 2_645
H15 F1 2.8121 no 2_655
H15 F3 3.5392 no 2_655
H15 O4 2.2235 no 2_645
H15 C24 3.3111 no 2_645
H15 C30 3.4708 no 2_645
H15 H20 3.1375 no 2_645
H15 H30 2.6971 no 2_645
H16 F1 3.2348 no 2_655
H16 C25 3.3140 no 4_555
H16 C26 3.1877 no 4_555
H16 C27 3.0885 no 4_555
H16 C28 3.1229 no 4_555
H16 C29 3.2899 no 4_555
H16 C30 3.2782 no 2_645
H16 C30 3.3680 no 4_555
H16 H27 3.5399 no 4_555
H16 H28 3.5436 no 4_555
H16 H30 2.3954 no 2_645
H17 O1 3.3757 no 4_555
H17 O3 2.9406 no 4_555
H17 C24 3.3872 no 4_555
H17 C25 3.1874 no 4_555
H17 C26 2.9562 no 4_555
H17 H13 3.3488 no 2_655
H17 H26 2.8327 no 4_555
H18 F3 3.3330 no 1_565
H18 O1 3.4983 no 4_555
H18 C17 3.4145 no 4_555
H18 C18 2.8650 no 4_555
H18 C19 2.9392 no 4_555
H18 C20 3.3716 no 4_555
H18 C23 3.2551 no 4_555
H18 H11 3.4038 no 2_655
H18 H13 3.0368 no 2_655
H18 H21 3.2483 no 4_555
H19 F3 2.9771 no 1_565
H19 F4 2.9445 no 1_565
H19 C20 3.1713 no 4_555
H19 C21 2.8638 no 4_555
H19 C22 3.2729 no 4_555
H19 H22 3.4159 no 4_555
H19 H23 2.9517 no 4_555
H19 H24 3.5819 no 4_555
H20 P1 3.3368 no 1_565
H20 F1 2.6058 no 1_565
H20 F3 2.6248 no 1_565
H20 F4 3.0138 no 1_565
H20 H13 3.3354 no 2_655
H20 H14 3.5077 no 2_655
H20 H15 3.1375 no 2_655
H21 H7 3.4525 no 3_755
H21 H18 3.2483 no 4_454
H21 H24 3.5468 no 2_654
H22 F5 3.3659 no 2_654
H22 C4 3.0992 no 4_454
H22 C28 3.5524 no 4_554
H22 H5 3.2048 no 4_454
H22 H6 2.6575 no 4_454
H22 H19 3.4159 no 4_454
H22 H25 3.3954 no 2_654
H22 H27 3.4132 no 4_554
H22 H28 2.9819 no 4_554
H23 F1 3.4069 no 2_654
H23 F4 2.5505 no 2_654
H23 F4 3.3733 no 4_444
H23 F5 3.0664 no 2_654
H23 C1 3.3414 no 2_644
H23 C28 3.4283 no 4_554
H23 H2 3.5669 no 2_644
H23 H3 2.4647 no 2_644
H23 H5 2.8547 no 4_454
H23 H19 2.9517 no 4_454
H23 H28 2.5376 no 4_554
H24 P1 3.3574 no 4_444
H24 F2 2.5595 no 4_444
H24 F3 3.0522 no 4_444
H24 F4 2.6986 no 4_444
H24 C1 3.0722 no 2_644
H24 H1 2.8562 no 2_644
H24 H3 2.4405 no 2_644
H24 H4 3.1984 no 2_644
H24 H5 3.5579 no 2_644
H24 H19 3.5819 no 4_454
H24 H21 3.5468 no 2_644
H25 F2 3.4749 no 4_444
H25 F3 3.3968 no 4_444
H25 C27 3.2327 no 3_655
H25 H7 3.3010 no 3_755
H25 H22 3.3954 no 2_644
H25 H26 3.5661 no 3_655
H25 H27 2.6229 no 3_655
H26 F3 3.5287 no 2_655
H26 C13 3.5653 no 4_454
H26 H17 2.8327 no 4_454
H26 H25 3.5661 no 3_655
H27 F5 3.2971 no 3_655
H27 O2 2.7935 no 3_655
H27 C23 3.5082 no 3_655
H27 H12 3.4304 no 3_655
H27 H16 3.5399 no 4_454
H27 H22 3.4132 no 4_455
H27 H25 2.6229 no 3_655
H28 F1 2.6541 no 3_655
H28 F5 3.0428 no 3_655
H28 C20 3.1145 no 4_455
H28 C21 2.8656 no 4_455
H28 H2 3.1570 no 3_665
H28 H3 3.2530 no 3_665
H28 H16 3.5436 no 4_454
H28 H22 2.9819 no 4_455
H28 H23 2.5376 no 4_455
H29 C1 3.2103 no 3_665
H29 H1 3.0945 no 3_665
H29 H2 2.6254 no 3_665
H29 H3 3.4415 no 3_665
H30 C8 3.5847 no 2_655
H30 C10 3.3451 no 2_655
H30 C11 3.1809 no 2_655
H30 C12 2.7781 no 2_655
H30 H9 2.7964 no 2_655
H30 H15 2.6971 no 2_655
H30 H16 2.3954 no 2_655

loop_
_geom_torsion_atom_site_label_1
_geom_torsion_atom_site_label_2
_geom_torsion_atom_site_label_3
_geom_torsion_atom_site_label_4
_geom_torsion
_geom_torsion_publ_flag
O1 Os1 O3 C24 -132.8(3) no
O3 Os1 O1 C17 -127.2(4) no
O1 Os1 N1 C1 48.7(3) no
O1 Os1 N1 C2 -71.1(3) no
O1 Os1 N1 C16 169.1(3) no
N1 Os1 O1 C17 124.9(4) no
O1 Os1 N2 C3 81.7(3) no
O1 Os1 N2 C7 -108.4(3) no
N2 Os1 O1 C17 45.0(4) no
O1 Os1 N3 C8 80.4(3) no
O1 Os1 N3 C9 -40.0(3) no
O1 Os1 N3 C10 -158.5(2) no
N3 Os1 O1 C17 -37.4(4) no
O3 Os1 N1 C1 -34.7(3) no
O3 Os1 N1 C2 -154.48(19) no
O3 Os1 N1 C16 85.7(3) no
N1 Os1 O3 C24 -44.5(4) no
O3 Os1 N3 C8 164.2(3) no
O3 Os1 N3 C9 43.8(3) no
O3 Os1 N3 C10 -74.6(2) no
N3 Os1 O3 C24 119.1(3) no
O3 Os1 N4 C11 83.7(3) no
O3 Os1 N4 C15 -110.1(3) no
N4 Os1 O3 C24 39.0(3) no
N1 Os1 N2 C3 -7.8(3) no
N1 Os1 N2 C7 162.1(3) no
N2 Os1 N1 C1 143.5(3) no
N2 Os1 N1 C2 23.7(2) no
N2 Os1 N1 C16 -96.1(3) no
N1 Os1 N3 C8 -54.5(5) no
N1 Os1 N3 C9 -174.9(3) no
N1 Os1 N3 C10 66.7(5) no
N3 Os1 N1 C1 -173.7(3) no
N3 Os1 N1 C2 66.5(5) no
N3 Os1 N1 C16 -53.2(6) no
N1 Os1 N4 C11 -169.5(3) no
N1 Os1 N4 C15 -3.3(3) no
N4 Os1 N1 C1 -131.3(3) no
N4 Os1 N1 C2 109.0(3) no
N4 Os1 N1 C16 -10.8(3) no
N2 Os1 N3 C8 -11.8(2) no
N2 Os1 N3 C9 -132.2(3) no
N2 Os1 N3 C10 109.3(2) no
N3 Os1 N2 C3 -170.6(3) no
N3 Os1 N2 C7 -0.8(3) no
N2 Os1 N4 C11 -88.8(3) no
N2 Os1 N4 C15 77.4(3) no
N4 Os1 N2 C3 -89.9(3) no
N4 Os1 N2 C7 80.0(3) no
N3 Os1 N4 C11 -6.6(3) no
N3 Os1 N4 C15 159.6(3) no
N4 Os1 N3 C8 -97.1(3) no
N4 Os1 N3 C9 142.5(3) no
N4 Os1 N3 C10 24.1(2) no
Os1 O1 C17 O2 8.8(8) no
Os1 O1 C17 C18 -164.8(3) no
Os1 O3 C24 O4 4.7(7) no
Os1 O3 C24 C25 -176.4(3) no
Os1 N1 C2 C3 -35.3(4) no
Os1 N1 C16 C15 22.4(5) no
C1 N1 C2 C3 -158.2(4) no
C1 N1 C16 C15 146.0(5) no
C2 N1 C16 C15 -94.7(5) no
C16 N1 C2 C3 82.6(5) no
Os1 N2 C3 C2 -11.0(5) no
Os1 N2 C3 C4 172.8(3) no
Os1 N2 C7 C6 -170.7(3) no
Os1 N2 C7 C8 13.3(5) no
C3 N2 C7 C6 -1.0(7) no
C3 N2 C7 C8 -177.0(4) no
C7 N2 C3 C2 179.5(4) no
C7 N2 C3 C4 3.3(7) no
Os1 N3 C8 C7 21.3(4) no
Os1 N3 C10 C11 -38.1(4) no
C9 N3 C8 C7 146.1(5) no
C8 N3 C10 C11 81.4(5) no
C10 N3 C8 C7 -95.9(5) no
C9 N3 C10 C11 -160.9(4) no
Os1 N4 C11 C10 -13.8(6) no
Os1 N4 C11 C12 167.5(4) no
Os1 N4 C15 C14 -165.5(3) no
Os1 N4 C15 C16 17.4(5) no
C11 N4 C15 C14 0.6(7) no
C11 N4 C15 C16 -176.5(4) no
C15 N4 C11 C10 -179.8(4) no
C15 N4 C11 C12 1.5(8) no
N1 C2 C3 N2 31.4(6) no
N1 C2 C3 C4 -152.6(4) no
N2 C3 C4 C5 -3.3(8) no
C2 C3 C4 C5 -179.0(5) no
C3 C4 C5 C6 1.1(9) no
C4 C5 C6 C7 1.0(9) no
C5 C6 C7 N2 -1.1(8) no
C5 C6 C7 C8 174.5(5) no
N2 C7 C8 N3 -23.1(6) no
C6 C7 C8 N3 161.1(5) no
N3 C10 C11 N4 35.0(6) no
N3 C10 C11 C12 -146.4(5) no
N4 C11 C12 C13 -2.4(10) no
C10 C11 C12 C13 179.1(5) no
C11 C12 C13 C14 1.2(11) no
C12 C13 C14 C15 0.8(11) no
C13 C14 C15 N4 -1.7(9) no
C13 C14 C15 C16 175.0(6) no
N4 C15 C16 N1 -26.3(7) no
C14 C15 C16 N1 156.8(6) no
O1 C17 C18 C19 17.5(7) no
O1 C17 C18 C23 -161.6(5) no
O2 C17 C18 C19 -157.0(5) no
O2 C17 C18 C23 23.9(7) no
C17 C18 C19 C20 -178.8(5) no
C17 C18 C23 C22 178.3(5) no
C19 C18 C23 C22 -0.8(9) no
C23 C18 C19 C20 0.3(10) no
C18 C19 C20 C21 0.1(11) no
C19 C20 C21 C22 0.0(11) no
C20 C21 C22 C23 -0.6(11) no
C21 C22 C23 C18 0.9(10) no
O3 C24 C25 C26 19.3(7) no
O3 C24 C25 C30 -159.9(4) no
O4 C24 C25 C26 -161.7(5) no
O4 C24 C25 C30 19.1(7) no
C24 C25 C26 C27 -177.4(5) no
C24 C25 C30 C29 178.0(5) no
C26 C25 C30 C29 -1.2(9) no
C30 C25 C26 C27 1.8(9) no
C25 C26 C27 C28 -0.5(10) no
C26 C27 C28 C29 -1.5(11) no
C27 C28 C29 C30 2.0(12) no
C28 C29 C30 C25 -0.7(11) no
